data_7116949
loop_
_publ_author_name
'Bloch, Witold M.'
'Burgun, Alexandre'
'Doonan, Christian J.'
'Sumby, Christopher J.'

_publ_section_title
;
 Probing post-synthetic metallation in metal-organic frameworks: insights
 from X-ray crystallography.
;
_journal_issue 25
_journal_name_full 'Chemical communications (Cambridge, England)'
_journal_page_first 5486
_journal_page_last 5489
_journal_paper_doi 10.1039/c4cc09639h
_journal_volume 51
_journal_year 2015
_chemical_formula_sum 'C75 H63 Mn3 N12 O12'
_chemical_formula_weight 1489.19
_chemical_name_systematic
;
 ?
;
_space_group_crystal_system triclinic
_space_group_IT_number 2
_space_group_name_H-M_alt 'P -1'
_symmetry_space_group_name_Hall '-P 1'
_symmetry_space_group_name_H-M 'P -1'
_atom_sites_solution_hydrogens geom
_audit_creation_method SHELXL-2013
_audit_update_record
;
2014-12-02 deposited with the CCDC.
2015-01-12 downloaded from the CCDC.
;
_cell_angle_alpha 94.65(3)
_cell_angle_beta 93.93(3)
_cell_angle_gamma 92.40(3)
_cell_formula_units_Z 2
_cell_length_a 12.281(3)
_cell_length_b 12.919(3)
_cell_length_c 30.425(6)
_cell_measurement_temperature 100(2)
_cell_volume 4794.5(19)
_computing_cell_refinement 'XDS (Kabsch, 1993)'
_computing_data_collection 'BluIce (McPhillips, 2002)'
_computing_data_reduction 'XDS (Kabsch, 1993)'
_computing_molecular_graphics 'X-Seed (Barbour, 1999)'
_computing_publication_material 'CIFTAB (Sheldrick, 1997)'
_computing_structure_refinement 'SHELXL-2013 (Sheldrick, 2013)'
_computing_structure_solution 'SHELXS-2013 (Sheldrick, 2013)'
_diffrn_ambient_temperature 100(2)
_diffrn_measured_fraction_theta_full 0.936
_diffrn_measured_fraction_theta_max 0.917
_diffrn_measurement_device_type 'ADSC Quantum 210r'
_diffrn_measurement_method 'Phi Scan'
_diffrn_radiation_monochromator 'Silicon Double Crystal'
_diffrn_radiation_source 'MX1 Beamline Australian Synchrotron'
_diffrn_radiation_type Synchrotron
_diffrn_radiation_wavelength 0.71073
_diffrn_reflns_av_R_equivalents 0.0780
_diffrn_reflns_av_unetI/netI 0.0688
_diffrn_reflns_Laue_measured_fraction_full 0.936
_diffrn_reflns_Laue_measured_fraction_max 0.917
_diffrn_reflns_limit_h_max 16
_diffrn_reflns_limit_h_min -16
_diffrn_reflns_limit_k_max 16
_diffrn_reflns_limit_k_min -16
_diffrn_reflns_limit_l_max 39
_diffrn_reflns_limit_l_min -39
_diffrn_reflns_number 81801
_diffrn_reflns_point_group_measured_fraction_full 0.936
_diffrn_reflns_point_group_measured_fraction_max 0.917
_diffrn_reflns_theta_full 25.000
_diffrn_reflns_theta_max 27.918
_diffrn_reflns_theta_min 1.346
_exptl_absorpt_coefficient_mu 0.442
_exptl_absorpt_correction_T_max 0.991
_exptl_absorpt_correction_T_min 0.957
_exptl_crystal_colour colourless
_exptl_crystal_density_diffrn 1.032
_exptl_crystal_density_method 'not measured'
_exptl_crystal_description plate
_exptl_crystal_F_000 1536
_exptl_crystal_size_max 0.100
_exptl_crystal_size_mid 0.040
_exptl_crystal_size_min 0.020
_platon_squeeze_details
;
The structure has large solvent accessible voids. These contained 
a number of diffuse electron density peaks that could not be 
adequately identified and refined as solvent. The SQUEEZE routine 
of PLATON was applied to the collected data, which resulted in 
significant reductions in R1 and wR2 and an improvement in the GOF. 
R1, wR2 and GOF before SQUEEZE routine: 14.81%, 45.17%, 1.757; 
after SQUEEZE routine: 5.85%, 15.63%, 0.964. The contents of the 
solvent region calculated from the result of SQUEEZE routine equates 
to 11 acetonitrile molecules.
;
_refine_diff_density_max 0.809
_refine_diff_density_min -0.640
_refine_diff_density_rms 0.109
_refine_ls_extinction_coef 0.0051(4)
_refine_ls_extinction_expression Fc^*^=kFc[1+0.001xFc^2^\l^3^/sin(2\q)]^-1/4^
_refine_ls_extinction_method SHELXL
_refine_ls_goodness_of_fit_ref 0.964
_refine_ls_hydrogen_treatment constr
_refine_ls_matrix_type full
_refine_ls_number_parameters 934
_refine_ls_number_reflns 21017
_refine_ls_number_restraints 0
_refine_ls_restrained_S_all 0.964
_refine_ls_R_factor_all 0.0881
_refine_ls_R_factor_gt 0.0585
_refine_ls_shift/su_max 0.002
_refine_ls_shift/su_mean 0.000
_refine_ls_structure_factor_coef Fsqd
_refine_ls_weighting_details 'w=1/[\s^2^(Fo^2^)+(0.0958P)^2^] where P=(Fo^2^+2Fc^2^)/3'
_refine_ls_weighting_scheme calc
_refine_ls_wR_factor_gt 0.1461
_refine_ls_wR_factor_ref 0.1563
_reflns_Friedel_coverage 0.000
_reflns_number_gt 14042
_reflns_number_total 21017
_reflns_threshold_expression 'I > 2\s(I)'
_cod_data_source_file c4cc09639h2.cif
_cod_data_source_block 1_CH3CN
_cod_database_code 7116949
_shelx_space_group_comment
;
The symmetry employed for this shelxl refinement is uniquely defined
by the following loop, which should always be used as a source of
symmetry information in preference to the above space-group names.
They are only intended as comments.
;
_shelx_estimated_absorpt_t_min 0.957
_shelx_estimated_absorpt_t_max 0.991
_shelxl_version_number 2013-4

loop_
_space_group_symop_operation_xyz
'x, y, z'
'-x, -y, -z'

loop_
_atom_site_label
_atom_site_type_symbol
_atom_site_fract_x
_atom_site_fract_y
_atom_site_fract_z
_atom_site_U_iso_or_equiv
_atom_site_adp_type
_atom_site_occupancy
_atom_site_site_symmetry_order
_atom_site_calc_flag
_atom_site_refinement_flags_posn
_atom_site_refinement_flags_adp
_atom_site_refinement_flags_occupancy
Mn1 Mn 0.70591(3) 0.43425(3) 0.58037(2) 0.01677(10) Uani 1 1 d . . .
Mn4 Mn 0.67004(3) 0.40532(3) -0.08370(2) 0.01695(10) Uani 1 1 d . . .
Mn2 Mn 0.5000 0.5000 0.5000 0.01689(13) Uani 1 2 d S . P
Mn3 Mn 0.5000 0.5000 0.0000 0.01619(13) Uani 1 2 d S . P
O105 O 0.51789(16) 0.41113(17) -0.13570(7) 0.0240(4) Uani 1 1 d . . .
O125 O -0.31594(17) -0.43189(15) -0.08513(8) 0.0272(5) Uani 1 1 d . . .
O106 O 0.50053(15) 0.40379(15) -0.06413(7) 0.0200(4) Uani 1 1 d . . .
O85 O 0.75401(16) 0.37300(16) -0.02543(7) 0.0242(4) Uani 1 1 d . . .
O66 O 0.62155(17) 0.40787(16) 0.47056(7) 0.0258(5) Uani 1 1 d . . .
O65 O 0.75790(17) 0.37675(17) 0.52024(7) 0.0254(5) Uani 1 1 d . . .
O86 O 0.63783(17) 0.42130(17) 0.02507(7) 0.0273(5) Uani 1 1 d . . .
O25 O 1.52900(15) 0.42500(15) 0.56318(7) 0.0201(4) Uani 1 1 d . . .
O126 O -0.40589(18) -0.38002(16) -0.02618(7) 0.0269(5) Uani 1 1 d . . .
O46 O 0.61231(18) -0.37737(16) 0.52470(7) 0.0266(5) Uani 1 1 d . . .
O26 O 1.57487(16) 0.46088(17) 0.63432(7) 0.0272(5) Uani 1 1 d . . .
O45 O 0.72964(18) -0.40251(16) 0.58213(8) 0.0307(5) Uani 1 1 d . . .
N11 N 0.86620(18) 0.43018(18) 0.61777(8) 0.0186(5) Uani 1 1 d . . .
N32 N 0.73653(19) 0.24796(18) 0.64362(8) 0.0182(5) Uani 1 1 d . . .
N92 N -0.18133(18) 0.31757(19) -0.15648(8) 0.0190(5) Uani 1 1 d . . .
N112 N -0.32618(19) 0.19482(18) -0.14776(8) 0.0185(5) Uani 1 1 d . . .
N111 N -0.35307(19) 0.23039(18) -0.10693(8) 0.0193(5) Uani 1 1 d . . .
N31 N 0.6896(2) 0.26758(18) 0.60319(8) 0.0200(5) Uani 1 1 d . . .
N91 N -0.18638(19) 0.39533(19) -0.12379(8) 0.0200(5) Uani 1 1 d . . .
N12 N 0.88110(18) 0.37891(18) 0.65490(8) 0.0169(5) Uani 1 1 d . . .
N72 N 1.0641(2) 0.1491(2) 0.20880(8) 0.0282(6) Uani 1 1 d . . .
N52 N 1.0486(2) 0.1450(2) 0.28733(9) 0.0289(6) Uani 1 1 d . . .
N51 N 1.0069(3) 0.0476(2) 0.29341(10) 0.0360(7) Uani 1 1 d . . .
N71 N 1.0541(3) 0.0554(2) 0.18523(9) 0.0346(7) Uani 1 1 d . . .
C104 C 0.4579(2) 0.4037(2) -0.10407(10) 0.0207(6) Uani 1 1 d . . .
C14 C 1.0453(2) 0.4076(2) 0.63235(10) 0.0207(6) Uani 1 1 d . . .
C18 C 1.1641(2) 0.4102(2) 0.62721(10) 0.0228(6) Uani 1 1 d . . .
C15 C 0.9646(2) 0.4481(2) 0.60370(10) 0.0215(6) Uani 1 1 d . . .
C124 C -0.3618(2) -0.3653(2) -0.06114(10) 0.0210(6) Uani 1 1 d . . .
C24 C 1.5032(2) 0.4383(2) 0.60333(10) 0.0211(6) Uani 1 1 d . . .
C1 C 0.7846(2) 0.3358(2) 0.67273(9) 0.0194(6) Uani 1 1 d . . .
H1A H 0.7305 0.3900 0.6761 0.023 Uiso 1 1 calc R U .
H1B H 0.8043 0.3125 0.7023 0.023 Uiso 1 1 calc R U .
C13 C 0.9887(2) 0.3637(2) 0.66461(9) 0.0189(6) Uani 1 1 d . . .
C21 C 1.3858(2) 0.4244(2) 0.61220(10) 0.0229(6) Uani 1 1 d . . .
C98 C 0.1096(2) 0.3704(2) -0.12766(10) 0.0229(6) Uani 1 1 d . . .
C114 C -0.3614(2) 0.0541(2) -0.11396(10) 0.0206(6) Uani 1 1 d . . .
C93 C -0.0756(2) 0.2958(2) -0.16375(9) 0.0182(5) Uani 1 1 d . . .
C123 C -0.4528(2) -0.0941(2) -0.07989(10) 0.0238(6) Uani 1 1 d . . .
H123 H -0.5131 -0.0527 -0.0739 0.029 Uiso 1 1 calc R U .
C115 C -0.3761(2) 0.1459(2) -0.08611(10) 0.0230(6) Uani 1 1 d . . .
C3 C -0.2824(2) 0.2684(2) -0.17615(10) 0.0186(6) Uani 1 1 d . . .
H3A H -0.2696 0.2319 -0.2051 0.022 Uiso 1 1 calc R U .
H3B H -0.3360 0.3220 -0.1813 0.022 Uiso 1 1 calc R U .
C41 C 0.6794(2) -0.2316(2) 0.57192(10) 0.0237(6) Uani 1 1 d . . .
C101 C 0.3369(2) 0.3914(2) -0.11229(10) 0.0210(6) Uani 1 1 d . . .
C99 C 0.1751(2) 0.3929(2) -0.16178(10) 0.0239(6) Uani 1 1 d . . .
H99 H 0.1425 0.4009 -0.1905 0.029 Uiso 1 1 calc R U .
C35 C 0.6629(2) 0.1756(2) 0.58211(10) 0.0222(6) Uani 1 1 d . . .
C19 C 1.1997(2) 0.3799(3) 0.58574(11) 0.0268(7) Uani 1 1 d . . .
H19 H 1.1478 0.3536 0.5625 0.032 Uiso 1 1 calc R U .
C44 C 0.6733(2) -0.3454(2) 0.55858(10) 0.0223(6) Uani 1 1 d . . .
C22 C 1.3513(2) 0.4517(2) 0.65410(10) 0.0256(6) Uani 1 1 d . . .
H22 H 1.4035 0.4751 0.6777 0.031 Uiso 1 1 calc R U .
C94 C -0.0107(2) 0.3620(2) -0.13430(10) 0.0215(6) Uani 1 1 d . . .
C102 C 0.2732(2) 0.3683(2) -0.07804(10) 0.0249(6) Uani 1 1 d . . .
H102 H 0.3063 0.3599 -0.0495 0.030 Uiso 1 1 calc R U .
C20 C 1.3094(2) 0.3876(2) 0.57796(10) 0.0238(6) Uani 1 1 d . . .
H20 H 1.3324 0.3678 0.5494 0.029 Uiso 1 1 calc R U .
C34 C 0.6942(2) 0.0946(2) 0.60852(10) 0.0211(6) Uani 1 1 d . . .
C113 C -0.3301(2) 0.0889(2) -0.15337(10) 0.0210(6) Uani 1 1 d . . .
C61 C 0.7701(2) 0.3152(2) 0.44599(10) 0.0232(6) Uani 1 1 d . . .
C95 C -0.0824(2) 0.4229(2) -0.11012(10) 0.0231(6) Uani 1 1 d . . .
C64 C 0.7116(2) 0.3712(2) 0.48172(10) 0.0212(6) Uani 1 1 d . . .
C100 C 0.2880(2) 0.4036(2) -0.15367(10) 0.0241(6) Uani 1 1 d . . .
H100 H 0.3321 0.4195 -0.1769 0.029 Uiso 1 1 calc R U .
C33 C 0.7407(2) 0.1446(2) 0.64784(10) 0.0210(6) Uani 1 1 d . . .
C103 C 0.1601(2) 0.3575(3) -0.08610(10) 0.0255(6) Uani 1 1 d . . .
H103 H 0.1164 0.3411 -0.0628 0.031 Uiso 1 1 calc R U .
C96 C -0.0477(2) 0.2115(2) -0.19701(10) 0.0231(6) Uani 1 1 d . . .
H96A H -0.0704 0.1439 -0.1874 0.035 Uiso 1 1 calc R U .
H96B H 0.0314 0.2144 -0.1998 0.035 Uiso 1 1 calc R U .
H96C H -0.0857 0.2210 -0.2257 0.035 Uiso 1 1 calc R U .
C23 C 1.2412(2) 0.4448(3) 0.66143(10) 0.0256(6) Uani 1 1 d . . .
H23 H 1.2183 0.4637 0.6900 0.031 Uiso 1 1 calc R U .
C122 C -0.4499(2) -0.1938(2) -0.06595(10) 0.0240(6) Uani 1 1 d . . .
H122 H -0.5064 -0.2190 -0.0492 0.029 Uiso 1 1 calc R U .
C38 C 0.6868(3) -0.0183(2) 0.59640(10) 0.0244(6) Uani 1 1 d . . .
C118 C -0.3675(2) -0.0545(2) -0.10261(10) 0.0219(6) Uani 1 1 d . . .
C84 C 0.7221(2) 0.3783(2) 0.01327(10) 0.0223(6) Uani 1 1 d . . .
C36 C 0.7799(3) 0.1016(3) 0.68996(11) 0.0309(7) Uani 1 1 d . . .
H36A H 0.8599 0.1020 0.6921 0.046 Uiso 1 1 calc R U .
H36B H 0.7501 0.0301 0.6903 0.046 Uiso 1 1 calc R U .
H36C H 0.7554 0.1444 0.7151 0.046 Uiso 1 1 calc R U .
C116 C -0.3131(3) 0.0311(2) -0.19676(10) 0.0267(7) Uani 1 1 d . . .
H11A H -0.3540 0.0629 -0.2205 0.040 Uiso 1 1 calc R U .
H11B H -0.3389 -0.0416 -0.1964 0.040 Uiso 1 1 calc R U .
H11C H -0.2351 0.0341 -0.2018 0.040 Uiso 1 1 calc R U .
C121 C -0.3644(2) -0.2574(2) -0.07640(10) 0.0212(6) Uani 1 1 d . . .
C120 C -0.2825(3) -0.2198(2) -0.10062(12) 0.0293(7) Uani 1 1 d . . .
H120 H -0.2259 -0.2637 -0.1089 0.035 Uiso 1 1 calc R U .
C80 C 0.8688(3) 0.2592(2) 0.03569(10) 0.0260(6) Uani 1 1 d . . .
H80 H 0.8832 0.2472 0.0055 0.031 Uiso 1 1 calc R U .
C54 C 0.9452(3) 0.1675(3) 0.34296(10) 0.0286(7) Uani 1 1 d . . .
C74 C 0.9730(3) 0.1771(3) 0.14672(10) 0.0281(7) Uani 1 1 d . . .
C17 C 0.9791(3) 0.5054(3) 0.56392(11) 0.0299(7) Uani 1 1 d . . .
H17A H 0.9713 0.4564 0.5374 0.045 Uiso 1 1 calc R U .
H17B H 1.0520 0.5401 0.5663 0.045 Uiso 1 1 calc R U .
H17C H 0.9236 0.5574 0.5618 0.045 Uiso 1 1 calc R U .
C2 C 1.1209(3) 0.1573(3) 0.25231(11) 0.0330(7) Uani 1 1 d . . .
H2A H 1.1603 0.2261 0.2575 0.040 Uiso 1 1 calc R U .
H2B H 1.1759 0.1035 0.2533 0.040 Uiso 1 1 calc R U .
C78 C 0.9093(3) 0.2269(3) 0.11174(11) 0.0281(7) Uani 1 1 d . . .
C62 C 0.7469(3) 0.3336(3) 0.40198(11) 0.0313(7) Uani 1 1 d . . .
H62 H 0.6908 0.3789 0.3945 0.038 Uiso 1 1 calc R U .
C58 C 0.8840(3) 0.2161(3) 0.37906(11) 0.0284(7) Uani 1 1 d . . .
C60 C 0.8506(2) 0.2458(2) 0.45607(11) 0.0265(7) Uani 1 1 d . . .
H60 H 0.8676 0.2324 0.4860 0.032 Uiso 1 1 calc R U .
C42 C 0.5907(3) -0.1729(2) 0.56070(11) 0.0297(7) Uani 1 1 d . . .
H42 H 0.5283 -0.2053 0.5441 0.036 Uiso 1 1 calc R U .
C59 C 0.9056(3) 0.1965(3) 0.42284(11) 0.0291(7) Uani 1 1 d . . .
H59 H 0.9590 0.1484 0.4301 0.035 Uiso 1 1 calc R U .
C16 C 1.0292(3) 0.3096(3) 0.70363(11) 0.0288(7) Uani 1 1 d . . .
C117 C -0.4097(3) 0.1557(2) -0.03994(11) 0.0313(7) Uani 1 1 d . . .
H11D H -0.3457 0.1503 -0.0193 0.047 Uiso 1 1 calc R U .
H11E H -0.4640 0.1000 -0.0361 0.047 Uiso 1 1 calc R U .
H11F H -0.4415 0.2233 -0.0340 0.047 Uiso 1 1 calc R U .
C43 C 0.5934(3) -0.0666(2) 0.57379(12) 0.0317(7) Uani 1 1 d . . .
H43 H 0.5315 -0.0272 0.5673 0.038 Uiso 1 1 calc R U .
C81 C 0.7874(2) 0.3260(2) 0.04745(10) 0.0221(6) Uani 1 1 d . . .
C119 C -0.2818(3) -0.1185(2) -0.11300(11) 0.0270(7) Uani 1 1 d . . .
H119 H -0.2233 -0.0927 -0.1285 0.032 Uiso 1 1 calc R U .
C79 C 0.9291(3) 0.2099(2) 0.06735(10) 0.0274(7) Uani 1 1 d . . .
H79 H 0.9840 0.1644 0.0587 0.033 Uiso 1 1 calc R U .
C40 C 0.7703(3) -0.1847(2) 0.59579(11) 0.0281(7) Uani 1 1 d . . .
H40 H 0.8298 -0.2253 0.6043 0.034 Uiso 1 1 calc R U .
C75 C 0.9994(3) 0.0714(3) 0.14726(11) 0.0349(8) Uani 1 1 d . . .
C63 C 0.8047(3) 0.2865(3) 0.36890(11) 0.0352(8) Uani 1 1 d . . .
H63 H 0.7903 0.3022 0.3391 0.042 Uiso 1 1 calc R U .
C73 C 1.0156(3) 0.2230(3) 0.18623(11) 0.0346(8) Uani 1 1 d . . .
C53 C 1.0125(3) 0.2189(3) 0.31672(11) 0.0320(7) Uani 1 1 d . . .
C37 C 0.6063(3) 0.1687(3) 0.53656(11) 0.0319(7) Uani 1 1 d . . .
H37A H 0.5942 0.2389 0.5278 0.048 Uiso 1 1 calc R U .
H37B H 0.5358 0.1301 0.5366 0.048 Uiso 1 1 calc R U .
H37C H 0.6518 0.1325 0.5156 0.048 Uiso 1 1 calc R U .
C39 C 0.7753(3) -0.0786(2) 0.60742(11) 0.0276(7) Uani 1 1 d . . .
H39 H 0.8392 -0.0465 0.6230 0.033 Uiso 1 1 calc R U .
C55 C 0.9446(3) 0.0611(3) 0.32769(12) 0.0354(8) Uani 1 1 d . . .
C82 C 0.7679(3) 0.3436(3) 0.09171(11) 0.0323(7) Uani 1 1 d . . .
H82 H 0.7131 0.3893 0.1003 0.039 Uiso 1 1 calc R U .
C97 C -0.0557(3) 0.5082(3) -0.07422(12) 0.0359(8) Uani 1 1 d . . .
H97A H -0.1107 0.5608 -0.0759 0.054 Uiso 1 1 calc R U .
H97B H 0.0165 0.5403 -0.0779 0.054 Uiso 1 1 calc R U .
H97C H -0.0554 0.4794 -0.0454 0.054 Uiso 1 1 calc R U .
C83 C 0.8281(3) 0.2949(3) 0.12345(11) 0.0360(8) Uani 1 1 d . . .
H83 H 0.8141 0.3078 0.1537 0.043 Uiso 1 1 calc R U .
C76 C 1.0147(5) 0.3345(3) 0.20426(16) 0.0669(15) Uani 1 1 d . . .
H76A H 0.9647 0.3407 0.2280 0.100 Uiso 1 1 calc R U .
H76B H 0.9905 0.3772 0.1806 0.100 Uiso 1 1 calc R U .
H76C H 1.0886 0.3585 0.2160 0.100 Uiso 1 1 calc R U .
C57 C 0.8848(4) -0.0276(3) 0.34417(15) 0.0535(11) Uani 1 1 d . . .
H57A H 0.8565 -0.0760 0.3191 0.080 Uiso 1 1 calc R U .
H57B H 0.8238 -0.0023 0.3605 0.080 Uiso 1 1 calc R U .
H57C H 0.9344 -0.0635 0.3638 0.080 Uiso 1 1 calc R U .
C77 C 0.9746(5) -0.0169(3) 0.11222(14) 0.0615(14) Uani 1 1 d . . .
H77A H 0.9892 -0.0828 0.1248 0.092 Uiso 1 1 calc R U .
H77B H 1.0209 -0.0082 0.0877 0.092 Uiso 1 1 calc R U .
H77C H 0.8976 -0.0171 0.1014 0.092 Uiso 1 1 calc R U .
C56 C 1.0496(4) 0.3315(3) 0.32046(15) 0.0556(12) Uani 1 1 d . . .
H56A H 1.1280 0.3376 0.3162 0.083 Uiso 1 1 calc R U .
H56B H 1.0361 0.3633 0.3498 0.083 Uiso 1 1 calc R U .
H56C H 1.0091 0.3672 0.2978 0.083 Uiso 1 1 calc R U .

loop_
_atom_site_aniso_label
_atom_site_aniso_U_11
_atom_site_aniso_U_22
_atom_site_aniso_U_33
_atom_site_aniso_U_23
_atom_site_aniso_U_13
_atom_site_aniso_U_12
Mn1 0.01197(19) 0.0152(2) 0.0231(2) 0.00066(16) 0.00135(15) 0.00295(15)
Mn4 0.01147(19) 0.0164(2) 0.0233(2) 0.00141(16) 0.00262(15) 0.00337(15)
Mn2 0.0118(3) 0.0140(3) 0.0246(3) -0.0006(2) 0.0009(2) 0.0031(2)
Mn3 0.0123(3) 0.0150(3) 0.0219(3) 0.0026(2) 0.0028(2) 0.0044(2)
O105 0.0154(9) 0.0329(12) 0.0247(11) 0.0037(9) 0.0037(8) 0.0059(8)
O125 0.0243(11) 0.0151(11) 0.0436(14) 0.0034(9) 0.0102(10) 0.0041(9)
O106 0.0149(9) 0.0207(11) 0.0245(11) -0.0001(8) 0.0015(8) 0.0049(8)
O85 0.0193(10) 0.0280(12) 0.0256(11) 0.0039(8) 0.0006(8) 0.0051(8)
O66 0.0186(10) 0.0279(12) 0.0317(12) -0.0008(9) 0.0061(9) 0.0101(9)
O65 0.0214(10) 0.0297(12) 0.0255(11) -0.0005(9) 0.0047(8) 0.0074(9)
O86 0.0225(11) 0.0288(12) 0.0310(12) 0.0032(9) -0.0030(9) 0.0120(9)
O25 0.0129(9) 0.0228(11) 0.0251(11) 0.0026(8) 0.0021(8) 0.0036(8)
O126 0.0298(12) 0.0235(12) 0.0285(12) 0.0063(9) 0.0060(9) -0.0014(9)
O46 0.0274(11) 0.0227(12) 0.0284(12) -0.0011(9) 0.0015(9) -0.0053(9)
O26 0.0153(10) 0.0343(13) 0.0313(12) -0.0025(9) 0.0006(8) 0.0059(9)
O45 0.0252(11) 0.0174(11) 0.0488(15) 0.0041(9) -0.0062(10) 0.0033(9)
N11 0.0125(11) 0.0214(13) 0.0223(12) 0.0043(9) 0.0003(9) 0.0009(9)
N32 0.0197(11) 0.0152(12) 0.0193(12) 0.0019(9) -0.0006(9) -0.0002(9)
N92 0.0125(11) 0.0224(13) 0.0218(12) -0.0010(9) 0.0019(9) 0.0012(9)
N112 0.0171(11) 0.0180(12) 0.0209(12) 0.0027(9) 0.0041(9) 0.0001(9)
N111 0.0214(12) 0.0184(12) 0.0177(12) -0.0016(9) 0.0034(9) 0.0009(9)
N31 0.0209(12) 0.0162(12) 0.0224(13) 0.0031(9) -0.0022(9) -0.0014(9)
N91 0.0141(11) 0.0196(13) 0.0260(13) -0.0038(9) 0.0061(9) -0.0001(9)
N12 0.0127(10) 0.0170(12) 0.0207(12) 0.0017(9) 0.0003(9) 0.0002(9)
N72 0.0286(14) 0.0361(15) 0.0204(13) 0.0007(11) -0.0012(10) 0.0173(12)
N52 0.0277(14) 0.0357(16) 0.0232(14) -0.0044(11) 0.0009(11) 0.0154(12)
N51 0.0413(17) 0.0370(17) 0.0314(16) -0.0002(12) 0.0076(13) 0.0190(14)
N71 0.0426(17) 0.0344(16) 0.0263(15) 0.0017(11) -0.0065(12) 0.0119(13)
C104 0.0176(13) 0.0230(15) 0.0215(14) 0.0002(11) 0.0024(11) 0.0018(11)
C14 0.0125(12) 0.0258(16) 0.0242(15) 0.0023(11) 0.0017(10) 0.0045(11)
C18 0.0131(13) 0.0242(16) 0.0316(16) 0.0028(12) 0.0027(11) 0.0023(11)
C15 0.0155(13) 0.0226(15) 0.0268(15) 0.0029(11) 0.0028(11) 0.0002(11)
C124 0.0200(14) 0.0177(14) 0.0260(15) 0.0050(11) 0.0018(11) 0.0047(11)
C24 0.0145(13) 0.0202(15) 0.0288(16) 0.0018(11) 0.0018(11) 0.0014(11)
C1 0.0179(13) 0.0196(15) 0.0199(14) -0.0032(11) 0.0035(11) -0.0033(11)
C13 0.0119(12) 0.0226(15) 0.0222(14) 0.0013(11) 0.0004(10) 0.0043(11)
C21 0.0159(13) 0.0219(15) 0.0318(17) 0.0042(12) 0.0053(11) 0.0040(11)
C98 0.0142(13) 0.0295(17) 0.0245(15) -0.0003(12) 0.0016(11) 0.0014(11)
C114 0.0213(14) 0.0161(14) 0.0253(15) 0.0013(11) 0.0080(11) 0.0035(11)
C93 0.0115(12) 0.0218(15) 0.0220(14) 0.0034(11) 0.0036(10) 0.0025(10)
C123 0.0212(14) 0.0155(15) 0.0356(17) 0.0002(12) 0.0088(12) 0.0035(11)
C115 0.0259(15) 0.0160(15) 0.0276(16) 0.0035(11) 0.0047(12) 0.0014(12)
C3 0.0137(12) 0.0170(14) 0.0247(15) 0.0033(11) -0.0015(10) -0.0018(10)
C41 0.0242(15) 0.0183(15) 0.0283(16) 0.0024(11) -0.0028(12) 0.0034(12)
C101 0.0158(13) 0.0207(15) 0.0258(15) -0.0027(11) 0.0018(11) 0.0007(11)
C99 0.0138(13) 0.0368(18) 0.0205(15) -0.0001(12) -0.0004(11) 0.0018(12)
C35 0.0239(14) 0.0174(15) 0.0243(15) -0.0008(11) -0.0022(12) 0.0003(11)
C19 0.0204(14) 0.0315(18) 0.0280(16) 0.0024(13) 0.0002(12) -0.0019(12)
C44 0.0182(13) 0.0158(15) 0.0329(17) 0.0021(11) 0.0018(12) -0.0010(11)
C22 0.0204(14) 0.0329(17) 0.0240(15) 0.0051(12) 0.0006(11) 0.0028(12)
C94 0.0135(13) 0.0271(16) 0.0241(15) 0.0006(12) 0.0038(11) 0.0008(11)
C102 0.0188(14) 0.0313(17) 0.0242(15) 0.0008(12) 0.0012(11) 0.0008(12)
C20 0.0177(14) 0.0238(16) 0.0292(16) -0.0021(12) 0.0034(11) -0.0001(11)
C34 0.0182(13) 0.0130(14) 0.0310(16) 0.0008(11) -0.0049(11) 0.0006(11)
C113 0.0191(13) 0.0185(15) 0.0259(15) 0.0020(11) 0.0040(11) 0.0025(11)
C61 0.0193(14) 0.0208(15) 0.0295(16) -0.0026(11) 0.0041(12) 0.0079(12)
C95 0.0124(12) 0.0254(16) 0.0303(16) -0.0049(12) 0.0022(11) -0.0009(11)
C64 0.0170(13) 0.0192(15) 0.0278(16) 0.0015(11) 0.0045(11) 0.0033(11)
C100 0.0144(13) 0.0319(17) 0.0261(16) 0.0004(12) 0.0047(11) -0.0007(12)
C33 0.0180(13) 0.0191(15) 0.0260(15) 0.0046(11) -0.0013(11) 0.0011(11)
C103 0.0171(14) 0.0353(18) 0.0241(15) 0.0024(12) 0.0024(11) 0.0005(12)
C96 0.0171(13) 0.0251(16) 0.0275(16) 0.0014(12) 0.0059(11) 0.0021(11)
C23 0.0164(14) 0.0367(18) 0.0249(16) 0.0052(13) 0.0046(11) 0.0050(12)
C122 0.0235(15) 0.0188(15) 0.0320(17) 0.0048(12) 0.0137(12) 0.0020(12)
C38 0.0287(16) 0.0117(14) 0.0315(17) 0.0022(11) -0.0077(13) 0.0014(12)
C118 0.0228(14) 0.0177(15) 0.0255(15) 0.0012(11) 0.0044(11) 0.0028(11)
C84 0.0227(14) 0.0160(14) 0.0270(16) -0.0005(11) -0.0043(12) 0.0019(11)
C36 0.0366(18) 0.0256(17) 0.0295(17) 0.0043(13) -0.0055(14) -0.0012(14)
C116 0.0320(16) 0.0229(16) 0.0249(16) -0.0027(12) 0.0082(13) -0.0022(13)
C121 0.0209(14) 0.0169(14) 0.0262(15) 0.0027(11) 0.0048(11) -0.0003(11)
C120 0.0262(16) 0.0209(16) 0.043(2) 0.0054(13) 0.0141(14) 0.0062(13)
C80 0.0245(15) 0.0331(17) 0.0207(15) -0.0004(12) 0.0002(12) 0.0102(13)
C54 0.0267(16) 0.0345(18) 0.0241(16) -0.0060(13) 0.0012(12) 0.0131(13)
C74 0.0260(16) 0.0343(18) 0.0248(16) 0.0033(13) -0.0019(12) 0.0171(13)
C17 0.0228(15) 0.041(2) 0.0268(17) 0.0122(14) 0.0004(12) -0.0012(13)
C2 0.0269(16) 0.047(2) 0.0252(17) 0.0007(14) 0.0007(13) 0.0148(15)
C78 0.0274(16) 0.0328(18) 0.0257(16) 0.0058(13) 0.0006(12) 0.0140(13)
C62 0.0337(17) 0.0350(18) 0.0260(16) -0.0019(13) 0.0036(13) 0.0180(14)
C58 0.0265(16) 0.0318(18) 0.0269(16) -0.0044(13) 0.0026(13) 0.0132(13)
C60 0.0241(15) 0.0305(17) 0.0259(16) 0.0016(12) 0.0037(12) 0.0096(13)
C42 0.0275(16) 0.0167(15) 0.043(2) 0.0001(13) -0.0136(14) 0.0027(12)
C59 0.0243(15) 0.0349(18) 0.0298(17) 0.0039(13) 0.0022(13) 0.0167(13)
C16 0.0226(15) 0.0391(19) 0.0255(16) 0.0099(13) -0.0019(12) 0.0047(13)
C117 0.046(2) 0.0210(16) 0.0282(17) 0.0019(12) 0.0162(15) -0.0021(14)
C43 0.0287(16) 0.0199(16) 0.045(2) 0.0037(13) -0.0113(14) 0.0063(13)
C81 0.0213(14) 0.0205(15) 0.0249(15) 0.0028(11) -0.0003(11) 0.0063(11)
C119 0.0278(16) 0.0204(16) 0.0352(18) 0.0065(12) 0.0148(13) 0.0017(12)
C79 0.0265(15) 0.0291(17) 0.0274(16) 0.0019(12) 0.0014(12) 0.0124(13)
C40 0.0229(15) 0.0197(16) 0.0403(19) 0.0015(13) -0.0075(13) 0.0034(12)
C75 0.0402(19) 0.039(2) 0.0257(17) 0.0076(14) -0.0045(14) 0.0117(16)
C63 0.0347(18) 0.049(2) 0.0226(16) -0.0018(14) 0.0012(13) 0.0237(16)
C73 0.0409(19) 0.0374(19) 0.0267(17) 0.0048(14) -0.0025(14) 0.0195(16)
C53 0.0321(17) 0.0364(19) 0.0274(17) -0.0046(13) 0.0011(13) 0.0146(14)
C37 0.0407(19) 0.0218(17) 0.0309(18) 0.0025(13) -0.0119(14) -0.0030(14)
C39 0.0235(15) 0.0197(16) 0.0377(18) -0.0004(12) -0.0092(13) 0.0013(12)
C55 0.0393(19) 0.0361(19) 0.0314(18) -0.0029(14) 0.0057(15) 0.0152(16)
C82 0.0317(17) 0.0399(19) 0.0274(17) 0.0063(14) 0.0015(13) 0.0205(15)
C97 0.0222(16) 0.038(2) 0.045(2) -0.0170(16) 0.0055(14) 0.0003(14)
C83 0.042(2) 0.045(2) 0.0237(17) 0.0054(14) 0.0047(14) 0.0236(17)
C76 0.110(4) 0.038(2) 0.049(3) -0.0001(19) -0.023(3) 0.019(3)
C57 0.072(3) 0.041(2) 0.049(3) -0.0042(18) 0.023(2) 0.006(2)
C77 0.094(4) 0.045(3) 0.040(2) -0.0004(18) -0.028(2) 0.015(2)
C56 0.078(3) 0.037(2) 0.052(3) -0.0103(18) 0.023(2) 0.001(2)

loop_
_atom_type_symbol
_atom_type_description
_atom_type_scat_dispersion_real
_atom_type_scat_dispersion_imag
_atom_type_scat_source
C C 0.0033 0.0016 'International Tables Vol C Tables 4.2.6.8 and 6.1.1.4'
H H 0.0000 0.0000 'International Tables Vol C Tables 4.2.6.8 and 6.1.1.4'
Mn Mn 0.3368 0.7283 'International Tables Vol C Tables 4.2.6.8 and 6.1.1.4'
N N 0.0061 0.0033 'International Tables Vol C Tables 4.2.6.8 and 6.1.1.4'
O O 0.0106 0.0060 'International Tables Vol C Tables 4.2.6.8 and 6.1.1.4'

loop_
_geom_angle_atom_site_label_1
_geom_angle_atom_site_label_2
_geom_angle_atom_site_label_3
_geom_angle
_geom_angle_site_symmetry_1
_geom_angle_site_symmetry_3
O65 Mn1 O45 105.59(10) . 1_565
O65 Mn1 O25 98.91(9) . 1_455
O45 Mn1 O25 97.57(9) 1_565 1_455
O65 Mn1 N11 95.84(9) . .
O45 Mn1 N11 88.45(9) 1_565 .
O25 Mn1 N11 161.90(8) 1_455 .
O65 Mn1 N31 90.96(9) . .
O45 Mn1 N31 161.21(9) 1_565 .
O25 Mn1 N31 88.39(9) 1_455 .
N11 Mn1 N31 80.91(9) . .
O65 Mn1 O26 154.51(8) . 1_455
O45 Mn1 O26 88.03(9) 1_565 1_455
O25 Mn1 O26 57.30(8) 1_455 1_455
N11 Mn1 O26 106.16(8) . 1_455
N31 Mn1 O26 80.20(9) . 1_455
O65 Mn1 C24 126.97(9) . 1_455
O45 Mn1 C24 94.98(9) 1_565 1_455
O25 Mn1 C24 29.06(8) 1_455 1_455
N11 Mn1 C24 133.71(9) . 1_455
N31 Mn1 C24 81.59(9) . 1_455
O26 Mn1 C24 28.35(8) 1_455 1_455
O85 Mn4 O125 105.78(9) . 1_665
O85 Mn4 O106 101.18(8) . .
O125 Mn4 O106 94.41(8) 1_665 .
O85 Mn4 N91 95.06(9) . 1_655
O125 Mn4 N91 88.06(9) 1_665 1_655
O106 Mn4 N91 162.21(9) . 1_655
O85 Mn4 N111 91.49(9) . 1_655
O125 Mn4 N111 161.10(9) 1_665 1_655
O106 Mn4 N111 89.59(8) . 1_655
N91 Mn4 N111 82.72(9) 1_655 1_655
O85 Mn4 O105 157.12(8) . .
O125 Mn4 O105 85.96(9) 1_665 .
O106 Mn4 O105 57.66(7) . .
N91 Mn4 O105 105.07(8) 1_655 .
N111 Mn4 O105 80.60(9) 1_655 .
O85 Mn4 C104 129.62(9) . .
O125 Mn4 C104 91.34(9) 1_665 .
O106 Mn4 C104 29.21(8) . .
N91 Mn4 C104 133.28(9) 1_655 .
N111 Mn4 C104 83.18(9) 1_655 .
O105 Mn4 C104 28.49(8) . .
O46 Mn2 O46 180.00(8) 2_656 1_565
O46 Mn2 O66 85.76(9) 2_656 .
O46 Mn2 O66 94.24(9) 1_565 .
O46 Mn2 O66 94.24(9) 2_656 2_666
O46 Mn2 O66 85.76(9) 1_565 2_666
O66 Mn2 O66 180.0 . 2_666
O46 Mn2 O25 90.55(8) 2_656 1_455
O46 Mn2 O25 89.45(8) 1_565 1_455
O66 Mn2 O25 90.22(8) . 1_455
O66 Mn2 O25 89.78(8) 2_666 1_455
O46 Mn2 O25 89.45(8) 2_656 2_766
O46 Mn2 O25 90.55(8) 1_565 2_766
O66 Mn2 O25 89.78(8) . 2_766
O66 Mn2 O25 90.22(8) 2_666 2_766
O25 Mn2 O25 180.00(5) 1_455 2_766
O126 Mn3 O126 180.00(10) 2 1_665
O126 Mn3 O86 95.25(9) 2 2_665
O126 Mn3 O86 84.75(9) 1_665 2_665
O126 Mn3 O86 84.75(9) 2 .
O126 Mn3 O86 95.25(9) 1_665 .
O86 Mn3 O86 180.0 2_665 .
O126 Mn3 O106 90.17(8) 2 .
O126 Mn3 O106 89.83(8) 1_665 .
O86 Mn3 O106 90.20(8) 2_665 .
O86 Mn3 O106 89.80(8) . .
O126 Mn3 O106 89.82(8) 2 2_665
O126 Mn3 O106 90.18(8) 1_665 2_665
O86 Mn3 O106 89.80(8) 2_665 2_665
O86 Mn3 O106 90.20(8) . 2_665
O106 Mn3 O106 180.0 . 2_665
C104 O105 Mn4 87.45(17) . .
C124 O125 Mn4 126.9(2) . 1_445
C104 O106 Mn4 94.27(17) . .
C104 O106 Mn3 138.43(18) . .
Mn4 O106 Mn3 107.56(9) . .
C84 O85 Mn4 128.81(19) . .
C64 O66 Mn2 138.7(2) . .
C64 O65 Mn1 131.08(19) . .
C84 O86 Mn3 142.1(2) . .
C24 O25 Mn1 94.73(17) . 1_655
C24 O25 Mn2 138.10(18) . 1_655
Mn1 O25 Mn2 107.47(9) 1_655 1_655
C124 O126 Mn3 138.0(2) . 1_445
C44 O46 Mn2 141.8(2) . 1_545
C24 O26 Mn1 86.57(17) . 1_655
C44 O45 Mn1 124.3(2) . 1_545
C15 N11 N12 106.6(2) . .
C15 N11 Mn1 128.0(2) . .
N12 N11 Mn1 122.93(17) . .
C33 N32 N31 111.7(2) . .
C33 N32 C1 129.8(2) . .
N31 N32 C1 118.1(2) . .
N91 N92 C93 111.6(2) . .
N91 N92 C3 118.1(2) . .
C93 N92 C3 130.2(2) . .
N111 N112 C113 112.2(2) . .
N111 N112 C3 118.6(2) . .
C113 N112 C3 128.4(2) . .
C115 N111 N112 105.8(2) . .
C115 N111 Mn4 133.16(19) . 1_455
N112 N111 Mn4 120.37(17) . 1_455
C35 N31 N32 105.8(2) . .
C35 N31 Mn1 133.2(2) . .
N32 N31 Mn1 119.27(17) . .
C95 N91 N92 105.6(2) . .
C95 N91 Mn4 126.7(2) . 1_455
N92 N91 Mn4 120.77(17) . 1_455
C13 N12 N11 111.3(2) . .
C13 N12 C1 130.5(2) . .
N11 N12 C1 117.3(2) . .
N71 N72 C73 111.2(3) . .
N71 N72 C2 118.9(3) . .
C73 N72 C2 129.9(3) . .
C53 N52 N51 112.0(3) . .
C53 N52 C2 129.0(3) . .
N51 N52 C2 119.0(3) . .
C55 N51 N52 105.1(3) . .
C75 N71 N72 105.5(3) . .
O105 C104 O106 120.4(3) . .
O105 C104 C101 120.6(3) . .
O106 C104 C101 118.9(3) . .
O105 C104 Mn4 64.06(15) . .
O106 C104 Mn4 56.52(14) . .
C101 C104 Mn4 172.8(2) . .
C13 C14 C15 105.6(2) . .
C13 C14 C18 128.2(3) . .
C15 C14 C18 126.1(3) . .
C23 C18 C19 118.9(3) . .
C23 C18 C14 122.9(3) . .
C19 C18 C14 118.2(3) . .
N11 C15 C14 110.0(3) . .
N11 C15 C17 121.1(3) . .
C14 C15 C17 128.9(3) . .
O126 C124 O125 126.5(3) . .
O126 C124 C121 117.0(3) . .
O125 C124 C121 116.5(3) . .
O26 C24 O25 120.9(3) . .
O26 C24 C21 120.9(3) . .
O25 C24 C21 118.2(3) . .
O26 C24 Mn1 65.07(15) . 1_655
O25 C24 Mn1 56.22(14) . 1_655
C21 C24 Mn1 171.0(2) . 1_655
N12 C1 N32 110.6(2) . .
N12 C1 H1A 109.5 . .
N32 C1 H1A 109.5 . .
N12 C1 H1B 109.5 . .
N32 C1 H1B 109.5 . .
H1A C1 H1B 108.1 . .
N12 C13 C14 106.5(2) . .
N12 C13 C16 123.0(3) . .
C14 C13 C16 130.5(3) . .
C20 C21 C22 119.7(3) . .
C20 C21 C24 119.8(3) . .
C22 C21 C24 120.5(3) . .
C103 C98 C99 118.6(3) . .
C103 C98 C94 119.6(3) . .
C99 C98 C94 121.8(3) . .
C113 C114 C115 105.3(3) . .
C113 C114 C118 126.4(3) . .
C115 C114 C118 128.0(3) . .
N92 C93 C94 106.3(2) . .
N92 C93 C96 122.3(2) . .
C94 C93 C96 131.4(3) . .
C122 C123 C118 120.2(3) . .
C122 C123 H123 119.9 . .
C118 C123 H123 119.9 . .
N111 C115 C114 110.3(3) . .
N111 C115 C117 120.7(3) . .
C114 C115 C117 129.0(3) . .
N92 C3 N112 110.8(2) . .
N92 C3 H3A 109.5 . .
N112 C3 H3A 109.5 . .
N92 C3 H3B 109.5 . .
N112 C3 H3B 109.5 . .
H3A C3 H3B 108.1 . .
C40 C41 C42 120.0(3) . .
C40 C41 C44 121.0(3) . .
C42 C41 C44 119.0(3) . .
C100 C101 C102 120.0(3) . .
C100 C101 C104 120.3(3) . .
C102 C101 C104 119.7(3) . .
C100 C99 C98 119.9(3) . .
C100 C99 H99 120.1 . .
C98 C99 H99 120.1 . .
N31 C35 C34 110.7(3) . .
N31 C35 C37 119.9(3) . .
C34 C35 C37 129.4(3) . .
C20 C19 C18 121.0(3) . .
C20 C19 H19 119.5 . .
C18 C19 H19 119.5 . .
O46 C44 O45 125.0(3) . .
O46 C44 C41 117.6(3) . .
O45 C44 C41 117.4(3) . .
C23 C22 C21 120.2(3) . .
C23 C22 H22 119.9 . .
C21 C22 H22 119.9 . .
C93 C94 C95 106.2(2) . .
C93 C94 C98 128.8(3) . .
C95 C94 C98 125.0(3) . .
C101 C102 C103 119.1(3) . .
C101 C102 H102 120.4 . .
C103 C102 H102 120.4 . .
C19 C20 C21 119.7(3) . .
C19 C20 H20 120.2 . .
C21 C20 H20 120.2 . .
C33 C34 C35 105.2(3) . .
C33 C34 C38 126.5(3) . .
C35 C34 C38 128.2(3) . .
N112 C113 C114 106.3(2) . .
N112 C113 C116 122.3(3) . .
C114 C113 C116 131.2(3) . .
C62 C61 C60 118.7(3) . .
C62 C61 C64 120.2(3) . .
C60 C61 C64 121.1(3) . .
N91 C95 C94 110.3(3) . .
N91 C95 C97 120.9(3) . .
C94 C95 C97 128.9(3) . .
O66 C64 O65 126.4(3) . .
O66 C64 C61 117.1(3) . .
O65 C64 C61 116.5(3) . .
C101 C100 C99 120.9(3) . .
C101 C100 H100 119.5 . .
C99 C100 H100 119.5 . .
N32 C33 C34 106.6(2) . .
N32 C33 C36 122.7(3) . .
C34 C33 C36 130.5(3) . .
C102 C103 C98 121.4(3) . .
C102 C103 H103 119.3 . .
C98 C103 H103 119.3 . .
C93 C96 H96A 109.5 . .
C93 C96 H96B 109.5 . .
H96A C96 H96B 109.5 . .
C93 C96 H96C 109.5 . .
H96A C96 H96C 109.5 . .
H96B C96 H96C 109.5 . .
C22 C23 C18 120.5(3) . .
C22 C23 H23 119.7 . .
C18 C23 H23 119.7 . .
C123 C122 C121 120.4(3) . .
C123 C122 H122 119.8 . .
C121 C122 H122 119.8 . .
C43 C38 C39 119.1(3) . .
C43 C38 C34 121.2(3) . .
C39 C38 C34 119.7(3) . .
C123 C118 C119 119.0(3) . .
C123 C118 C114 122.1(3) . .
C119 C118 C114 118.8(3) . .
O86 C84 O85 125.3(3) . .
O86 C84 C81 117.1(3) . .
O85 C84 C81 117.6(3) . .
C33 C36 H36A 109.5 . .
C33 C36 H36B 109.5 . .
H36A C36 H36B 109.5 . .
C33 C36 H36C 109.5 . .
H36A C36 H36C 109.5 . .
H36B C36 H36C 109.5 . .
C113 C116 H11A 109.5 . .
C113 C116 H11B 109.5 . .
H11A C116 H11B 109.5 . .
C113 C116 H11C 109.5 . .
H11A C116 H11C 109.5 . .
H11B C116 H11C 109.5 . .
C120 C121 C122 119.2(3) . .
C120 C121 C124 120.7(3) . .
C122 C121 C124 120.1(3) . .
C121 C120 C119 120.9(3) . .
C121 C120 H120 119.6 . .
C119 C120 H120 119.6 . .
C79 C80 C81 121.1(3) . .
C79 C80 H80 119.4 . .
C81 C80 H80 119.4 . .
C53 C54 C55 106.0(3) . .
C53 C54 C58 126.1(3) . .
C55 C54 C58 127.8(3) . .
C73 C74 C75 104.8(3) . .
C73 C74 C78 127.0(3) . .
C75 C74 C78 128.1(3) . .
C15 C17 H17A 109.5 . .
C15 C17 H17B 109.5 . .
H17A C17 H17B 109.5 . .
C15 C17 H17C 109.5 . .
H17A C17 H17C 109.5 . .
H17B C17 H17C 109.5 . .
N72 C2 N52 113.1(3) . .
N72 C2 H2A 109.0 . .
N52 C2 H2A 109.0 . .
N72 C2 H2B 109.0 . .
N52 C2 H2B 109.0 . .
H2A C2 H2B 107.8 . .
C79 C78 C83 118.5(3) . .
C79 C78 C74 121.9(3) . .
C83 C78 C74 119.6(3) . .
C63 C62 C61 120.7(3) . .
C63 C62 H62 119.7 . .
C61 C62 H62 119.7 . .
C59 C58 C63 118.8(3) . .
C59 C58 C54 122.1(3) . .
C63 C58 C54 119.1(3) . .
C59 C60 C61 120.4(3) . .
C59 C60 H60 119.8 . .
C61 C60 H60 119.8 . .
C41 C42 C43 120.1(3) . .
C41 C42 H42 120.0 . .
C43 C42 H42 120.0 . .
C60 C59 C58 121.0(3) . .
C60 C59 H59 119.5 . .
C58 C59 H59 119.5 . .
C115 C117 H11D 109.5 . .
C115 C117 H11E 109.5 . .
H11D C117 H11E 109.5 . .
C115 C117 H11F 109.5 . .
H11D C117 H11F 109.5 . .
H11E C117 H11F 109.5 . .
C38 C43 C42 120.0(3) . .
C38 C43 H43 120.0 . .
C42 C43 H43 120.0 . .
C82 C81 C80 118.9(3) . .
C82 C81 C84 120.1(3) . .
C80 C81 C84 121.0(3) . .
C120 C119 C118 120.1(3) . .
C120 C119 H119 120.0 . .
C118 C119 H119 120.0 . .
C80 C79 C78 120.1(3) . .
C80 C79 H79 119.9 . .
C78 C79 H79 119.9 . .
C41 C40 C39 120.2(3) . .
C41 C40 H40 119.9 . .
C39 C40 H40 119.9 . .
N71 C75 C74 110.6(3) . .
N71 C75 C77 120.2(3) . .
C74 C75 C77 129.2(3) . .
C62 C63 C58 120.4(3) . .
C62 C63 H63 119.8 . .
C58 C63 H63 119.8 . .
N72 C73 C74 107.8(3) . .
N72 C73 C76 122.8(3) . .
C74 C73 C76 129.4(3) . .
N52 C53 C54 106.4(3) . .
N52 C53 C56 124.5(3) . .
C54 C53 C56 128.9(3) . .
C35 C37 H37A 109.5 . .
C35 C37 H37B 109.5 . .
H37A C37 H37B 109.5 . .
C35 C37 H37C 109.5 . .
H37A C37 H37C 109.5 . .
H37B C37 H37C 109.5 . .
C40 C39 C38 120.5(3) . .
C40 C39 H39 119.7 . .
C38 C39 H39 119.7 . .
N51 C55 C54 110.5(3) . .
N51 C55 C57 121.2(3) . .
C54 C55 C57 128.3(3) . .
C83 C82 C81 120.2(3) . .
C83 C82 H82 119.9 . .
C81 C82 H82 119.9 . .
C95 C97 H97A 109.5 . .
C95 C97 H97B 109.5 . .
H97A C97 H97B 109.5 . .
C95 C97 H97C 109.5 . .
H97A C97 H97C 109.5 . .
H97B C97 H97C 109.5 . .
C82 C83 C78 121.1(3) . .
C82 C83 H83 119.5 . .
C78 C83 H83 119.5 . .
C73 C76 H76A 109.5 . .
C73 C76 H76B 109.5 . .
H76A C76 H76B 109.5 . .
C73 C76 H76C 109.5 . .
H76A C76 H76C 109.5 . .
H76B C76 H76C 109.5 . .
C55 C57 H57A 109.5 . .
C55 C57 H57B 109.5 . .
H57A C57 H57B 109.5 . .
C55 C57 H57C 109.5 . .
H57A C57 H57C 109.5 . .
H57B C57 H57C 109.5 . .
C75 C77 H77A 109.5 . .
C75 C77 H77B 109.5 . .
H77A C77 H77B 109.5 . .
C75 C77 H77C 109.5 . .
H77A C77 H77C 109.5 . .
H77B C77 H77C 109.5 . .
C53 C56 H56A 109.5 . .
C53 C56 H56B 109.5 . .
H56A C56 H56B 109.5 . .
C53 C56 H56C 109.5 . .
H56A C56 H56C 109.5 . .
H56B C56 H56C 109.5 . .

loop_
_geom_bond_atom_site_label_1
_geom_bond_atom_site_label_2
_geom_bond_distance
_geom_bond_site_symmetry_2
Mn1 O65 2.070(2) .
Mn1 O45 2.113(2) 1_565
Mn1 O25 2.196(2) 1_455
Mn1 N11 2.210(2) .
Mn1 N31 2.320(2) .
Mn1 O26 2.392(2) 1_455
Mn1 C24 2.633(3) 1_455
Mn4 O85 2.070(2) .
Mn4 O125 2.107(2) 1_665
Mn4 O106 2.204(2) .
Mn4 N91 2.214(2) 1_655
Mn4 N111 2.312(2) 1_655
Mn4 O105 2.372(2) .
Mn4 C104 2.635(3) .
Mn2 O46 2.112(2) 2_656
Mn2 O46 2.112(2) 1_565
Mn2 O66 2.146(2) .
Mn2 O66 2.146(2) 2_666
Mn2 O25 2.235(2) 1_455
Mn2 O25 2.235(2) 2_766
Mn3 O126 2.133(2) 2
Mn3 O126 2.133(2) 1_665
Mn3 O86 2.139(2) 2_665
Mn3 O86 2.139(2) .
Mn3 O106 2.228(2) .
Mn3 O106 2.228(2) 2_665
O105 C104 1.258(3) .
O125 C124 1.259(3) .
O125 Mn4 2.107(2) 1_445
O106 C104 1.290(3) .
O85 C84 1.264(4) .
O66 C64 1.258(3) .
O65 C64 1.262(4) .
O86 C84 1.255(4) .
O25 C24 1.283(4) .
O25 Mn1 2.196(2) 1_655
O25 Mn2 2.235(2) 1_655
O126 C124 1.251(4) .
O126 Mn3 2.133(2) 1_445
O46 C44 1.262(4) .
O46 Mn2 2.112(2) 1_545
O26 C24 1.252(4) .
O26 Mn1 2.392(2) 1_655
O45 C44 1.264(4) .
O45 Mn1 2.113(2) 1_545
N11 C15 1.327(4) .
N11 N12 1.361(3) .
N32 C33 1.355(4) .
N32 N31 1.369(3) .
N32 C1 1.460(3) .
N92 N91 1.361(3) .
N92 C93 1.369(3) .
N92 C3 1.440(3) .
N112 N111 1.357(3) .
N112 C113 1.364(4) .
N112 C3 1.446(3) .
N111 C115 1.336(4) .
N111 Mn4 2.312(2) 1_455
N31 C35 1.321(4) .
N91 C95 1.340(4) .
N91 Mn4 2.214(2) 1_455
N12 C13 1.360(3) .
N12 C1 1.446(3) .
N72 N71 1.353(4) .
N72 C73 1.355(4) .
N72 C2 1.447(4) .
N52 C53 1.363(4) .
N52 N51 1.370(4) .
N52 C2 1.447(4) .
N51 C55 1.339(4) .
N71 C75 1.332(4) .
C104 C101 1.490(4) .
C14 C13 1.385(4) .
C14 C15 1.419(4) .
C14 C18 1.477(4) .
C18 C23 1.391(4) .
C18 C19 1.395(4) .
C15 C17 1.486(4) .
C124 C121 1.505(4) .
C24 C21 1.491(4) .
C24 Mn1 2.633(3) 1_655
C1 H1A 0.9900 .
C1 H1B 0.9900 .
C13 C16 1.492(4) .
C21 C20 1.394(4) .
C21 C22 1.394(4) .
C98 C103 1.395(4) .
C98 C99 1.398(4) .
C98 C94 1.475(4) .
C114 C113 1.387(4) .
C114 C115 1.425(4) .
C114 C118 1.472(4) .
C93 C94 1.375(4) .
C93 C96 1.492(4) .
C123 C122 1.390(4) .
C123 C118 1.396(4) .
C123 H123 0.9500 .
C115 C117 1.488(4) .
C3 H3A 0.9900 .
C3 H3B 0.9900 .
C41 C40 1.379(4) .
C41 C42 1.392(4) .
C41 C44 1.490(4) .
C101 C100 1.381(4) .
C101 C102 1.389(4) .
C99 C100 1.391(4) .
C99 H99 0.9500 .
C35 C34 1.421(4) .
C35 C37 1.501(4) .
C19 C20 1.385(4) .
C19 H19 0.9500 .
C22 C23 1.386(4) .
C22 H22 0.9500 .
C94 C95 1.411(4) .
C102 C103 1.393(4) .
C102 H102 0.9500 .
C20 H20 0.9500 .
C34 C33 1.387(4) .
C34 C38 1.472(4) .
C113 C116 1.495(4) .
C61 C62 1.391(4) .
C61 C60 1.397(4) .
C61 C64 1.498(4) .
C95 C97 1.497(4) .
C100 H100 0.9500 .
C33 C36 1.496(4) .
C103 H103 0.9500 .
C96 H96A 0.9800 .
C96 H96B 0.9800 .
C96 H96C 0.9800 .
C23 H23 0.9500 .
C122 C121 1.398(4) .
C122 H122 0.9500 .
C38 C43 1.393(4) .
C38 C39 1.401(4) .
C118 C119 1.403(4) .
C84 C81 1.492(4) .
C36 H36A 0.9800 .
C36 H36B 0.9800 .
C36 H36C 0.9800 .
C116 H11A 0.9800 .
C116 H11B 0.9800 .
C116 H11C 0.9800 .
C121 C120 1.382(4) .
C120 C119 1.390(4) .
C120 H120 0.9500 .
C80 C79 1.387(4) .
C80 C81 1.394(4) .
C80 H80 0.9500 .
C54 C53 1.375(5) .
C54 C55 1.415(5) .
C54 C58 1.486(4) .
C74 C73 1.357(5) .
C74 C75 1.418(5) .
C74 C78 1.482(4) .
C17 H17A 0.9800 .
C17 H17B 0.9800 .
C17 H17C 0.9800 .
C2 H2A 0.9900 .
C2 H2B 0.9900 .
C78 C79 1.390(4) .
C78 C83 1.402(4) .
C62 C63 1.387(4) .
C62 H62 0.9500 .
C58 C59 1.386(5) .
C58 C63 1.396(4) .
C60 C59 1.382(4) .
C60 H60 0.9500 .
C42 C43 1.398(4) .
C42 H42 0.9500 .
C59 H59 0.9500 .
C117 H11D 0.9800 .
C117 H11E 0.9800 .
C117 H11F 0.9800 .
C43 H43 0.9500 .
C81 C82 1.386(4) .
C119 H119 0.9500 .
C79 H79 0.9500 .
C40 C39 1.385(4) .
C40 H40 0.9500 .
C75 C77 1.503(5) .
C63 H63 0.9500 .
C73 C76 1.500(5) .
C53 C56 1.499(5) .
C37 H37A 0.9800 .
C37 H37B 0.9800 .
C37 H37C 0.9800 .
C39 H39 0.9500 .
C55 C57 1.476(6) .
C82 C83 1.383(4) .
C82 H82 0.9500 .
C97 H97A 0.9800 .
C97 H97B 0.9800 .
C97 H97C 0.9800 .
C83 H83 0.9500 .
C76 H76A 0.9800 .
C76 H76B 0.9800 .
C76 H76C 0.9800 .
C57 H57A 0.9800 .
C57 H57B 0.9800 .
C57 H57C 0.9800 .
C77 H77A 0.9800 .
C77 H77B 0.9800 .
C77 H77C 0.9800 .
C56 H56A 0.9800 .
C56 H56B 0.9800 .
C56 H56C 0.9800 .

loop_
_geom_torsion_atom_site_label_1
_geom_torsion_atom_site_label_2
_geom_torsion_atom_site_label_3
_geom_torsion_atom_site_label_4
_geom_torsion
_geom_torsion_site_symmetry_1
_geom_torsion_site_symmetry_4
C113 N112 N111 C115 -0.9(3) . .
C3 N112 N111 C115 -171.6(2) . .
C113 N112 N111 Mn4 171.08(18) . 1_455
C3 N112 N111 Mn4 0.4(3) . 1_455
C33 N32 N31 C35 0.8(3) . .
C1 N32 N31 C35 173.9(2) . .
C33 N32 N31 Mn1 -166.46(18) . .
C1 N32 N31 Mn1 6.6(3) . .
C93 N92 N91 C95 -0.2(3) . .
C3 N92 N91 C95 176.9(3) . .
C93 N92 N91 Mn4 -153.00(19) . 1_455
C3 N92 N91 Mn4 24.1(3) . 1_455
C15 N11 N12 C13 -0.1(3) . .
Mn1 N11 N12 C13 163.19(18) . .
C15 N11 N12 C1 -170.4(2) . .
Mn1 N11 N12 C1 -7.1(3) . .
C53 N52 N51 C55 -0.8(4) . .
C2 N52 N51 C55 179.7(3) . .
C73 N72 N71 C75 0.6(4) . .
C2 N72 N71 C75 -179.9(3) . .
Mn4 O105 C104 O106 4.2(3) . .
Mn4 O105 C104 C101 -173.8(3) . .
Mn4 O106 C104 O105 -4.5(3) . .
Mn3 O106 C104 O105 118.2(3) . .
Mn4 O106 C104 C101 173.5(2) . .
Mn3 O106 C104 C101 -63.8(4) . .
Mn3 O106 C104 Mn4 122.7(3) . .
C13 C14 C18 C23 -51.5(5) . .
C15 C14 C18 C23 130.5(3) . .
C13 C14 C18 C19 130.7(3) . .
C15 C14 C18 C19 -47.4(4) . .
N12 N11 C15 C14 0.0(3) . .
Mn1 N11 C15 C14 -162.26(19) . .
N12 N11 C15 C17 -178.7(3) . .
Mn1 N11 C15 C17 19.1(4) . .
C13 C14 C15 N11 0.2(3) . .
C18 C14 C15 N11 178.6(3) . .
C13 C14 C15 C17 178.7(3) . .
C18 C14 C15 C17 -2.9(5) . .
Mn3 O126 C124 O125 -36.4(5) 1_445 .
Mn3 O126 C124 C121 143.1(2) 1_445 .
Mn4 O125 C124 O126 15.8(5) 1_445 .
Mn4 O125 C124 C121 -163.67(19) 1_445 .
Mn1 O26 C24 O25 -6.7(3) 1_655 .
Mn1 O26 C24 C21 172.3(3) 1_655 .
Mn1 O25 C24 O26 7.3(3) 1_655 .
Mn2 O25 C24 O26 -115.6(3) 1_655 .
Mn1 O25 C24 C21 -171.7(2) 1_655 .
Mn2 O25 C24 C21 65.4(4) 1_655 .
Mn2 O25 C24 Mn1 -122.9(3) 1_655 1_655
C13 N12 C1 N32 -98.3(3) . .
N11 N12 C1 N32 69.8(3) . .
C33 N32 C1 N12 103.2(3) . .
N31 N32 C1 N12 -68.5(3) . .
N11 N12 C13 C14 0.3(3) . .
C1 N12 C13 C14 168.9(3) . .
N11 N12 C13 C16 179.9(3) . .
C1 N12 C13 C16 -11.5(5) . .
C15 C14 C13 N12 -0.3(3) . .
C18 C14 C13 N12 -178.6(3) . .
C15 C14 C13 C16 -179.9(3) . .
C18 C14 C13 C16 1.8(5) . .
O26 C24 C21 C20 -172.5(3) . .
O25 C24 C21 C20 6.4(4) . .
O26 C24 C21 C22 9.9(5) . .
O25 C24 C21 C22 -171.1(3) . .
N91 N92 C93 C94 0.4(3) . .
C3 N92 C93 C94 -176.2(3) . .
N91 N92 C93 C96 178.2(3) . .
C3 N92 C93 C96 1.6(5) . .
N112 N111 C115 C114 1.3(3) . .
Mn4 N111 C115 C114 -169.2(2) 1_455 .
N112 N111 C115 C117 -179.8(3) . .
Mn4 N111 C115 C117 9.8(4) 1_455 .
C113 C114 C115 N111 -1.2(3) . .
C118 C114 C115 N111 173.5(3) . .
C113 C114 C115 C117 180.0(3) . .
C118 C114 C115 C117 -5.3(5) . .
N91 N92 C3 N112 -78.1(3) . .
C93 N92 C3 N112 98.3(3) . .
N111 N112 C3 N92 61.5(3) . .
C113 N112 C3 N92 -107.5(3) . .
O105 C104 C101 C100 -9.8(4) . .
O106 C104 C101 C100 172.1(3) . .
O105 C104 C101 C102 170.7(3) . .
O106 C104 C101 C102 -7.4(4) . .
C103 C98 C99 C100 -1.0(5) . .
C94 C98 C99 C100 177.8(3) . .
N32 N31 C35 C34 -1.1(3) . .
Mn1 N31 C35 C34 163.6(2) . .
N32 N31 C35 C37 178.5(3) . .
Mn1 N31 C35 C37 -16.9(4) . .
C23 C18 C19 C20 -2.5(5) . .
C14 C18 C19 C20 175.4(3) . .
Mn2 O46 C44 O45 40.1(5) 1_545 .
Mn2 O46 C44 C41 -139.8(3) 1_545 .
Mn1 O45 C44 O46 -16.1(4) 1_545 .
Mn1 O45 C44 C41 163.9(2) 1_545 .
C40 C41 C44 O46 -154.2(3) . .
C42 C41 C44 O46 27.2(4) . .
C40 C41 C44 O45 25.8(5) . .
C42 C41 C44 O45 -152.8(3) . .
C20 C21 C22 C23 -1.7(5) . .
C24 C21 C22 C23 175.9(3) . .
N92 C93 C94 C95 -0.4(3) . .
C96 C93 C94 C95 -178.0(3) . .
N92 C93 C94 C98 179.2(3) . .
C96 C93 C94 C98 1.6(5) . .
C103 C98 C94 C93 -122.2(4) . .
C99 C98 C94 C93 59.0(5) . .
C103 C98 C94 C95 57.3(5) . .
C99 C98 C94 C95 -121.5(4) . .
C100 C101 C102 C103 0.1(5) . .
C104 C101 C102 C103 179.6(3) . .
C18 C19 C20 C21 1.1(5) . .
C22 C21 C20 C19 1.0(5) . .
C24 C21 C20 C19 -176.6(3) . .
N31 C35 C34 C33 1.0(3) . .
C37 C35 C34 C33 -178.5(3) . .
N31 C35 C34 C38 -175.1(3) . .
C37 C35 C34 C38 5.3(5) . .
N111 N112 C113 C114 0.1(3) . .
C3 N112 C113 C114 169.7(3) . .
N111 N112 C113 C116 174.7(3) . .
C3 N112 C113 C116 -15.7(4) . .
C115 C114 C113 N112 0.6(3) . .
C118 C114 C113 N112 -174.2(3) . .
C115 C114 C113 C116 -173.3(3) . .
C118 C114 C113 C116 11.8(5) . .
N92 N91 C95 C94 -0.1(3) . .
Mn4 N91 C95 C94 150.6(2) 1_455 .
N92 N91 C95 C97 179.4(3) . .
Mn4 N91 C95 C97 -29.9(4) 1_455 .
C93 C94 C95 N91 0.3(4) . .
C98 C94 C95 N91 -179.3(3) . .
C93 C94 C95 C97 -179.1(3) . .
C98 C94 C95 C97 1.3(6) . .
Mn2 O66 C64 O65 4.3(5) . .
Mn2 O66 C64 C61 -175.8(2) . .
Mn1 O65 C64 O66 5.3(5) . .
Mn1 O65 C64 C61 -174.5(2) . .
C62 C61 C64 O66 21.5(4) . .
C60 C61 C64 O66 -160.1(3) . .
C62 C61 C64 O65 -158.6(3) . .
C60 C61 C64 O65 19.8(4) . .
C102 C101 C100 C99 -0.1(5) . .
C104 C101 C100 C99 -179.6(3) . .
C98 C99 C100 C101 0.5(5) . .
N31 N32 C33 C34 -0.2(3) . .
C1 N32 C33 C34 -172.3(3) . .
N31 N32 C33 C36 -175.1(3) . .
C1 N32 C33 C36 12.9(5) . .
C35 C34 C33 N32 -0.5(3) . .
C38 C34 C33 N32 175.8(3) . .
C35 C34 C33 C36 173.9(3) . .
C38 C34 C33 C36 -9.9(5) . .
C101 C102 C103 C98 -0.5(5) . .
C99 C98 C103 C102 1.0(5) . .
C94 C98 C103 C102 -177.8(3) . .
C21 C22 C23 C18 0.2(5) . .
C19 C18 C23 C22 1.8(5) . .
C14 C18 C23 C22 -176.0(3) . .
C118 C123 C122 C121 -3.2(5) . .
C33 C34 C38 C43 140.3(3) . .
C35 C34 C38 C43 -44.3(5) . .
C33 C34 C38 C39 -40.2(5) . .
C35 C34 C38 C39 135.2(3) . .
C122 C123 C118 C119 3.1(5) . .
C122 C123 C118 C114 -173.6(3) . .
C113 C114 C118 C123 -139.4(3) . .
C115 C114 C118 C123 46.9(5) . .
C113 C114 C118 C119 44.0(5) . .
C115 C114 C118 C119 -129.7(3) . .
Mn3 O86 C84 O85 2.8(5) . .
Mn3 O86 C84 C81 -174.9(2) . .
Mn4 O85 C84 O86 -12.6(4) . .
Mn4 O85 C84 C81 165.1(2) . .
C123 C122 C121 C120 0.2(5) . .
C123 C122 C121 C124 180.0(3) . .
O126 C124 C121 C120 150.8(3) . .
O125 C124 C121 C120 -29.7(4) . .
O126 C124 C121 C122 -28.9(4) . .
O125 C124 C121 C122 150.6(3) . .
C122 C121 C120 C119 2.7(5) . .
C124 C121 C120 C119 -177.0(3) . .
N71 N72 C2 N52 -92.8(4) . .
C73 N72 C2 N52 86.7(5) . .
C53 N52 C2 N72 -104.4(4) . .
N51 N52 C2 N72 75.0(4) . .
C73 C74 C78 C79 135.6(4) . .
C75 C74 C78 C79 -47.0(5) . .
C73 C74 C78 C83 -43.1(5) . .
C75 C74 C78 C83 134.3(4) . .
C60 C61 C62 C63 -2.0(5) . .
C64 C61 C62 C63 176.5(3) . .
C53 C54 C58 C59 -115.6(4) . .
C55 C54 C58 C59 66.2(5) . .
C53 C54 C58 C63 62.2(5) . .
C55 C54 C58 C63 -116.0(4) . .
C62 C61 C60 C59 -0.1(5) . .
C64 C61 C60 C59 -178.5(3) . .
C40 C41 C42 C43 -0.3(5) . .
C44 C41 C42 C43 178.4(3) . .
C61 C60 C59 C58 1.3(5) . .
C63 C58 C59 C60 -0.4(5) . .
C54 C58 C59 C60 177.4(3) . .
C39 C38 C43 C42 -2.8(5) . .
C34 C38 C43 C42 176.7(3) . .
C41 C42 C43 C38 2.8(5) . .
C79 C80 C81 C82 0.6(5) . .
C79 C80 C81 C84 -179.5(3) . .
O86 C84 C81 C82 -13.0(4) . .
O85 C84 C81 C82 169.1(3) . .
O86 C84 C81 C80 167.1(3) . .
O85 C84 C81 C80 -10.8(4) . .
C121 C120 C119 C118 -2.8(5) . .
C123 C118 C119 C120 -0.1(5) . .
C114 C118 C119 C120 176.6(3) . .
C81 C80 C79 C78 -0.3(5) . .
C83 C78 C79 C80 -0.3(5) . .
C74 C78 C79 C80 -179.0(3) . .
C42 C41 C40 C39 -2.2(5) . .
C44 C41 C40 C39 179.2(3) . .
N72 N71 C75 C74 -0.6(4) . .
N72 N71 C75 C77 179.2(4) . .
C73 C74 C75 N71 0.4(4) . .
C78 C74 C75 N71 -177.4(3) . .
C73 C74 C75 C77 -179.3(4) . .
C78 C74 C75 C77 2.9(7) . .
C61 C62 C63 C58 2.9(6) . .
C59 C58 C63 C62 -1.7(6) . .
C54 C58 C63 C62 -179.5(3) . .
N71 N72 C73 C74 -0.3(4) . .
C2 N72 C73 C74 -179.8(3) . .
N71 N72 C73 C76 -179.5(4) . .
C2 N72 C73 C76 1.0(6) . .
C75 C74 C73 N72 0.0(4) . .
C78 C74 C73 N72 177.8(3) . .
C75 C74 C73 C76 179.0(5) . .
C78 C74 C73 C76 -3.1(7) . .
N51 N52 C53 C54 0.2(4) . .
C2 N52 C53 C54 179.7(3) . .
N51 N52 C53 C56 175.6(4) . .
C2 N52 C53 C56 -4.9(6) . .
C55 C54 C53 N52 0.4(4) . .
C58 C54 C53 N52 -178.1(3) . .
C55 C54 C53 C56 -174.7(4) . .
C58 C54 C53 C56 6.8(6) . .
C41 C40 C39 C38 2.1(5) . .
C43 C38 C39 C40 0.4(5) . .
C34 C38 C39 C40 -179.2(3) . .
N52 N51 C55 C54 1.0(4) . .
N52 N51 C55 C57 179.7(3) . .
C53 C54 C55 N51 -0.9(4) . .
C58 C54 C55 N51 177.6(3) . .
C53 C54 C55 C57 -179.5(4) . .
C58 C54 C55 C57 -1.0(6) . .
C80 C81 C82 C83 -0.4(5) . .
C84 C81 C82 C83 179.7(3) . .
C81 C82 C83 C78 -0.2(6) . .
C79 C78 C83 C82 0.6(6) . .
C74 C78 C83 C82 179.3(3) . .

loop_
_platon_squeeze_void_nr
_platon_squeeze_void_average_x
_platon_squeeze_void_average_y
_platon_squeeze_void_average_z
_platon_squeeze_void_volume
_platon_squeeze_void_count_electrons
_platon_squeeze_void_content
1 0.000 0.004 0.002 1744 496 ' '
2 0.111 0.788 0.078 11 2 ' '
3 0.889 0.212 0.922 11 1 ' '
